data_7200362
loop_
_publ_author_name
'Moon, Dohyun'
'Song, Jiheh'
'Lah, Myoung Soo'

_publ_section_title
;
 2D Layered metal--organic frameworks built using a hexanuclear
 metallamacrocycle and an octanuclear metallamacrocycle as
 supramolecular building blocks
;
_journal_issue 5
_journal_name_full CrystEngComm
_journal_page_first 770
_journal_paper_doi 10.1039/b813603c
_journal_volume 11
_journal_year 2009
_chemical_formula_moiety Mn6C92H102N18O20,C8H18N2O2,C4N1O1,O1
_chemical_formula_sum 'C104 H120 Mn6 N21 O24'
_chemical_formula_weight 2377.85
_chemical_name_systematic
;
?
;
_space_group_IT_number 15
_symmetry_cell_setting monoclinic
_symmetry_space_group_name_Hall '-C 2yc'
_symmetry_space_group_name_H-M 'C 1 2/c 1'
_atom_sites_solution_hydrogens geom
_atom_sites_solution_primary direct
_atom_sites_solution_secondary difmap
_audit_creation_method SHELXL-97
_cell_angle_alpha 90.00
_cell_angle_beta 100.23(3)
_cell_angle_gamma 90.00
_cell_formula_units_Z 4
_cell_length_a 16.675(3)
_cell_length_b 28.710(6)
_cell_length_c 23.663(5)
_cell_measurement_reflns_used 11692
_cell_measurement_temperature 100(2)
_cell_measurement_theta_max 30.40
_cell_measurement_theta_min 1.88
_cell_volume 11148(4)
_computing_cell_refinement HKL2000
_computing_data_collection 'PAL ADSC Quantum-210 ADX Program'
_computing_data_reduction HKL2000
_computing_molecular_graphics 'ORTEP3,Diamond 3'
_computing_publication_material WinGX
_computing_structure_refinement 'Bruker SHELXTL'
_computing_structure_solution 'Bruker SHELXTL'
_diffrn_ambient_temperature 100(2)
_diffrn_measured_fraction_theta_full 0.990
_diffrn_measured_fraction_theta_max 0.990
_diffrn_measurement_device_type 'CCD area detector'
_diffrn_measurement_method 'phi scans'
_diffrn_radiation_monochromator 'Pt coated Si double crystal monochromator'
_diffrn_radiation_source 'Fixed gap multiple wiggler beamline'
_diffrn_radiation_type synchrotron
_diffrn_radiation_wavelength 0.80000
_diffrn_reflns_av_R_equivalents 0.0598
_diffrn_reflns_av_sigmaI/netI 0.0415
_diffrn_reflns_limit_h_max 21
_diffrn_reflns_limit_h_min -21
_diffrn_reflns_limit_k_max 36
_diffrn_reflns_limit_k_min -36
_diffrn_reflns_limit_l_max 29
_diffrn_reflns_limit_l_min -29
_diffrn_reflns_number 39781
_diffrn_reflns_theta_full 30.40
_diffrn_reflns_theta_max 30.40
_diffrn_reflns_theta_min 1.88
_exptl_absorpt_coefficient_mu 0.739
_exptl_absorpt_correction_T_max 0.8664
_exptl_absorpt_correction_T_min 0.7926
_exptl_absorpt_correction_type empirical
_exptl_absorpt_process_details 'HKL2000 Scalepack'
_exptl_crystal_colour 'dark brown'
_exptl_crystal_density_diffrn 1.417
_exptl_crystal_density_method 'not measured'
_exptl_crystal_description block
_exptl_crystal_F_000 4932
_exptl_crystal_size_max 0.33
_exptl_crystal_size_mid 0.30
_exptl_crystal_size_min 0.20
_refine_diff_density_max 1.381
_refine_diff_density_min -0.840
_refine_diff_density_rms 0.096
_refine_ls_extinction_method none
_refine_ls_goodness_of_fit_ref 1.048
_refine_ls_hydrogen_treatment constr
_refine_ls_matrix_type full
_refine_ls_number_parameters 718
_refine_ls_number_reflns 11692
_refine_ls_number_restraints 0
_refine_ls_restrained_S_all 1.048
_refine_ls_R_factor_all 0.0675
_refine_ls_R_factor_gt 0.0646
_refine_ls_shift/su_max 0.001
_refine_ls_shift/su_mean 0.000
_refine_ls_structure_factor_coef Fsqd
_refine_ls_weighting_details 'calc w=1/[\s^2^(Fo^2^)+(0.1120P)^2^+25.6089P] where P=(Fo^2^+2Fc^2^)/3'
_refine_ls_weighting_scheme calc
_refine_ls_wR_factor_gt 0.1823
_refine_ls_wR_factor_ref 0.1849
_reflns_number_gt 10901
_reflns_number_total 11692
_reflns_threshold_expression >2sigma(I)
_cod_data_source_file b813603c.txt
_cod_data_source_block mslah
_cod_depositor_comments
;
The following automatic conversions were performed:
'_symmetry_cell_setting' value 'Monoclinic' changed to 'monoclinic'
according to '/home/saulius/struct/CIF-dictionaries/cif_core.dic'
dictionary named 'cif_core.dic' version 2.4.1 from 2010-06-29.

Automatic conversion script
Id: cif_fix_enum 1527 2010-12-29 10:47:43Z saulius 
;
_cod_original_sg_symbol_H-M C2/c
_cod_database_code 7200362

loop_
_symmetry_equiv_pos_as_xyz
'x, y, z'
'-x, y, -z+1/2'
'x+1/2, y+1/2, z'
'-x+1/2, y+1/2, -z+1/2'
'-x, -y, -z'
'x, -y, z-1/2'
'-x+1/2, -y+1/2, -z'
'x+1/2, -y+1/2, z-1/2'

loop_
_atom_site_label
_atom_site_type_symbol
_atom_site_fract_x
_atom_site_fract_y
_atom_site_fract_z
_atom_site_U_iso_or_equiv
_atom_site_adp_type
_atom_site_occupancy
_atom_site_symmetry_multiplicity
_atom_site_calc_flag
_atom_site_refinement_flags
_atom_site_disorder_assembly
_atom_site_disorder_group
Mn1A Mn 0.33732(2) -0.133620(15) 0.487864(19) 0.03259(13) Uani 1 1 d . . .
O1A O 0.26776(12) -0.16524(7) 0.43031(10) 0.0393(5) Uani 1 1 d . . .
O2A O 0.17067(12) -0.02829(7) 0.43512(9) 0.0365(4) Uani 1 1 d . A .
O3A O 0.40132(12) -0.09232(7) 0.54252(9) 0.0377(4) Uani 1 1 d . . .
N1A N 0.27638(14) -0.07628(8) 0.46961(11) 0.0343(5) Uani 1 1 d . . .
N2A N 0.31030(14) -0.03698(8) 0.50124(11) 0.0351(5) Uani 1 1 d . A .
N3A N 0.25683(16) -0.15674(9) 0.55154(12) 0.0383(5) Uani 1 1 d . . .
N4A N 0.08927(17) -0.29992(9) 0.85610(11) 0.0409(6) Uani 1 1 d . . .
C1A C 0.19950(17) -0.15091(10) 0.39734(13) 0.0343(6) Uani 1 1 d . . .
C2A C 0.16574(16) -0.10576(10) 0.39927(12) 0.0323(5) Uani 1 1 d . . .
C3A C 0.09163(18) -0.09549(11) 0.36264(13) 0.0389(6) Uani 1 1 d . . .
H3A H 0.0689 -0.0652 0.3636 0.047 Uiso 1 1 calc R . .
C4A C 0.0515(2) -0.12820(12) 0.32561(14) 0.0433(7) Uani 1 1 d . . .
H4A H 0.0011 -0.1206 0.3017 0.052 Uiso 1 1 calc R . .
C5A C 0.08472(19) -0.17226(12) 0.32324(14) 0.0432(7) Uani 1 1 d . . .
H5A H 0.0577 -0.1948 0.2972 0.052 Uiso 1 1 calc R . .
C6A C 0.15723(19) -0.18340(11) 0.35878(14) 0.0401(6) Uani 1 1 d . . .
H6A H 0.1790 -0.2138 0.3571 0.048 Uiso 1 1 calc R . .
C7A C 0.20525(16) -0.06823(10) 0.43614(12) 0.0325(5) Uani 1 1 d . . .
C8A C 0.37542(17) -0.04941(10) 0.53749(14) 0.0371(6) Uani 1 1 d . . .
C9A C 0.4224(2) -0.01321(12) 0.57540(16) 0.0495(8) Uani 1 1 d . . .
H9A1 H 0.4110 0.0179 0.5578 0.059 Uiso 1 1 calc R . .
H9A2 H 0.4815 -0.0194 0.5791 0.059 Uiso 1 1 calc R . .
C10A C 0.3984(4) -0.0138(2) 0.6352(2) 0.0931(18) Uani 1 1 d . . .
H10A H 0.3388 -0.0147 0.6311 0.140 Uiso 1 1 calc R . .
H10B H 0.4191 0.0143 0.6563 0.140 Uiso 1 1 calc R . .
H10C H 0.4218 -0.0414 0.6563 0.140 Uiso 1 1 calc R . .
C11A C 0.2408(2) -0.20186(11) 0.55470(15) 0.0442(7) Uani 1 1 d . . .
H11A H 0.2654 -0.2225 0.5315 0.053 Uiso 1 1 calc R . .
C12A C 0.1915(2) -0.22060(11) 0.58880(15) 0.0437(7) Uani 1 1 d . . .
H12A H 0.1819 -0.2532 0.5887 0.052 Uiso 1 1 calc R . .
C13A C 0.1550(2) -0.19101(12) 0.62411(15) 0.0439(7) Uani 1 1 d . . .
C14A C 0.1691(2) -0.14340(12) 0.62006(15) 0.0449(7) Uani 1 1 d . . .
H14A H 0.1444 -0.1219 0.6422 0.054 Uiso 1 1 calc R . .
C15A C 0.2195(2) -0.12787(11) 0.58339(15) 0.0430(7) Uani 1 1 d . . .
H15A H 0.2281 -0.0953 0.5806 0.052 Uiso 1 1 calc R . .
C16A C 0.1097(2) -0.21091(13) 0.66816(16) 0.0495(8) Uani 1 1 d . . .
H16A H 0.0833 -0.2406 0.6542 0.059 Uiso 1 1 calc R . .
H16B H 0.0669 -0.1889 0.6754 0.059 Uiso 1 1 calc R . .
C17A C 0.1713(2) -0.21914(14) 0.72365(17) 0.0546(9) Uani 1 1 d . . .
H17A H 0.2188 -0.2361 0.7141 0.065 Uiso 1 1 calc R . .
H17B H 0.1908 -0.1886 0.7400 0.065 Uiso 1 1 calc R . .
C18A C 0.1375(2) -0.24641(13) 0.76870(16) 0.0486(8) Uani 1 1 d . . .
C19A C 0.1207(3) -0.29330(15) 0.76172(17) 0.0616(10) Uani 1 1 d . . .
H19A H 0.1257 -0.3083 0.7267 0.074 Uiso 1 1 calc R . .
C20A C 0.0965(3) -0.31867(14) 0.80573(16) 0.0576(9) Uani 1 1 d . . .
H20A H 0.0846 -0.3508 0.7997 0.069 Uiso 1 1 calc R . .
C21A C 0.1029(2) -0.25419(11) 0.86166(15) 0.0457(7) Uani 1 1 d . . .
H21A H 0.0965 -0.2399 0.8968 0.055 Uiso 1 1 calc R . .
C22A C 0.1257(2) -0.22637(12) 0.81972(16) 0.0497(8) Uani 1 1 d . . .
H22A H 0.1333 -0.1938 0.8258 0.060 Uiso 1 1 calc R . .
Mn2B Mn 0.22077(2) 0.022285(15) 0.486049(19) 0.03260(13) Uani 1 1 d . . .
O1B O 0.17560(14) 0.00454(8) 0.54974(10) 0.0424(5) Uani 1 1 d . A .
O2B O 0.29995(13) 0.13202(7) 0.59522(9) 0.0380(5) Uani 1 1 d . A .
O3B O 0.28002(12) 0.04781(7) 0.42966(9) 0.0364(4) Uani 1 1 d . A .
N1B N 0.27773(14) 0.07328(8) 0.52954(11) 0.0339(5) Uani 1 1 d . A .
N2B N 0.33501(14) 0.09702(8) 0.50214(10) 0.0336(5) Uani 1 1 d . . .
C1B C 0.16760(18) 0.02982(11) 0.59556(13) 0.0386(6) Uani 1 1 d . . .
C2B C 0.20742(17) 0.07251(10) 0.61067(13) 0.0352(6) Uani 1 1 d . A .
C3B C 0.19674(19) 0.09532(12) 0.66130(14) 0.0407(6) Uani 1 1 d . . .
H3B H 0.2247 0.1237 0.6718 0.049 Uiso 1 1 calc R A .
C4B C 0.1460(2) 0.07706(13) 0.69632(14) 0.0466(7) Uani 1 1 d . A .
H4B H 0.1390 0.0927 0.7305 0.056 Uiso 1 1 calc R . .
C5B C 0.1060(2) 0.03577(14) 0.68067(15) 0.0495(8) Uani 1 1 d . . .
H5B H 0.0708 0.0232 0.7042 0.059 Uiso 1 1 calc R A .
C6B C 0.1159(2) 0.01223(13) 0.63164(15) 0.0459(7) Uani 1 1 d . A .
H6B H 0.0876 -0.0162 0.6220 0.055 Uiso 1 1 calc R . .
C7B C 0.26464(17) 0.09365(10) 0.57748(12) 0.0338(6) Uani 1 1 d . . .
C8B C 0.33005(17) 0.08076(10) 0.44991(13) 0.0349(6) Uani 1 1 d . A .
C9B C 0.38156(19) 0.10125(11) 0.41011(14) 0.0399(6) Uani 1 1 d . . .
H9B1 H 0.4064 0.0758 0.3909 0.048 Uiso 1 1 calc R A .
H9B2 H 0.4262 0.1198 0.4327 0.048 Uiso 1 1 calc R . .
C10B C 0.3311(2) 0.13248(13) 0.36450(16) 0.0504(8) Uani 1 1 d . A .
H10D H 0.2859 0.1144 0.3428 0.076 Uiso 1 1 calc R . .
H10E H 0.3658 0.1441 0.3382 0.076 Uiso 1 1 calc R . .
H10F H 0.3093 0.1588 0.3833 0.076 Uiso 1 1 calc R . .
O41B O 0.11184(13) 0.06428(8) 0.45367(11) 0.0449(5) Uani 1 1 d . A 1
N31B N 0.02603(19) 0.10876(11) 0.49270(14) 0.0522(7) Uani 1 1 d . A 1
C11B C 0.0909(2) 0.10330(13) 0.46798(16) 0.0499(8) Uani 1 1 d . A 1
C12B C 0.1392(3) 0.14693(15) 0.4595(2) 0.0658(11) Uani 1 1 d . A 1
H12D H 0.1664 0.1586 0.4969 0.099 Uiso 1 1 calc R A 1
H12E H 0.1021 0.1708 0.4403 0.099 Uiso 1 1 calc R A 1
H12F H 0.1801 0.1395 0.4358 0.099 Uiso 1 1 calc R A 1
C13B C 0.0011(3) 0.15253(14) 0.5155(2) 0.0629(10) Uani 1 1 d . A 1
H13A H 0.0314 0.1783 0.5021 0.094 Uiso 1 1 calc R A 1
H13B H 0.0126 0.1515 0.5576 0.094 Uiso 1 1 calc R A 1
H13C H -0.0574 0.1572 0.5022 0.094 Uiso 1 1 calc R A 1
C14B C -0.0204(2) 0.06697(15) 0.50205(19) 0.0584(9) Uani 1 1 d . A 1
H14D H -0.0009 0.0405 0.4821 0.088 Uiso 1 1 calc R A 1
H14E H -0.0784 0.0722 0.4870 0.088 Uiso 1 1 calc R A 1
H14F H -0.0130 0.0603 0.5433 0.088 Uiso 1 1 calc R A 1
Mn3C Mn 0.39672(2) 0.152111(15) 0.564081(19) 0.03276(13) Uani 1 1 d . . .
O1C O 0.35156(12) 0.20216(7) 0.51936(9) 0.0369(4) Uani 1 1 d . . .
O2C O 0.59070(12) 0.18718(7) 0.48387(10) 0.0369(4) Uani 1 1 d . . .
O3C O 0.46268(13) 0.10627(8) 0.61079(9) 0.0384(4) Uani 1 1 d . . .
N1C N 0.49989(14) 0.16081(8) 0.53813(11) 0.0333(5) Uani 1 1 d . . .
N2C N 0.56284(14) 0.13160(9) 0.56466(11) 0.0360(5) Uani 1 1 d . . .
C1C C 0.37618(17) 0.22227(10) 0.47424(13) 0.0346(6) Uani 1 1 d . A .
C2C C 0.45531(17) 0.21713(10) 0.46139(14) 0.0362(6) Uani 1 1 d . . .
C3C C 0.47357(19) 0.23873(11) 0.41156(15) 0.0426(7) Uani 1 1 d . A .
H3C H 0.5265 0.2352 0.4025 0.051 Uiso 1 1 calc R . .
C4C C 0.4161(2) 0.26495(13) 0.37563(16) 0.0488(8) Uani 1 1 d . . .
H4C H 0.4289 0.2783 0.3416 0.059 Uiso 1 1 calc R A .
C5C C 0.3395(2) 0.27146(12) 0.38991(16) 0.0482(8) Uani 1 1 d . A .
H5C H 0.3005 0.2905 0.3664 0.058 Uiso 1 1 calc R . .
C6C C 0.31962(18) 0.25022(11) 0.43848(14) 0.0412(7) Uani 1 1 d . . .
H6C H 0.2669 0.2547 0.4475 0.049 Uiso 1 1 calc R A .
C7C C 0.51824(17) 0.18767(10) 0.49576(13) 0.0350(6) Uani 1 1 d . A .
C8C C 0.53697(18) 0.10496(10) 0.60169(13) 0.0365(6) Uani 1 1 d . A .
C9C C 0.5953(2) 0.07161(12) 0.63670(14) 0.0432(7) Uani 1 1 d . . .
H9C1 H 0.6510 0.0774 0.6293 0.052 Uiso 1 1 calc R A .
H9C2 H 0.5800 0.0393 0.6248 0.052 Uiso 1 1 calc R . .
C10C C 0.5946(4) 0.0770(2) 0.70070(19) 0.0848(16) Uani 1 1 d . A .
H10G H 0.6203 0.1066 0.7142 0.127 Uiso 1 1 calc R . .
H10H H 0.6250 0.0512 0.7217 0.127 Uiso 1 1 calc R . .
H10I H 0.5383 0.0766 0.7073 0.127 Uiso 1 1 calc R . .
O1S O 0.1317(2) 0.89908(15) 0.74177(16) 0.0871(11) Uani 1 1 d . . .
N1S N 0.2090(2) 0.96000(14) 0.77528(15) 0.0658(9) Uani 1 1 d . . .
C1S C 0.1439(3) 0.9337(2) 0.77439(19) 0.0702(12) Uani 1 1 d . . .
C2S C 0.0855(3) 0.9479(3) 0.8129(2) 0.0889(18) Uani 1 1 d . . .
H2S1 H 0.0586 0.9771 0.7988 0.133 Uiso 1 1 calc R . .
H2S2 H 0.1154 0.9524 0.8521 0.133 Uiso 1 1 calc R . .
H2S3 H 0.0444 0.9235 0.8128 0.133 Uiso 1 1 calc R . .
C3S C 0.2656(3) 0.9497(2) 0.7369(2) 0.0754(13) Uani 1 1 d . . .
H3S1 H 0.2515 0.9196 0.7180 0.113 Uiso 1 1 calc R . .
H3S2 H 0.3212 0.9482 0.7589 0.113 Uiso 1 1 calc R . .
H3S3 H 0.2623 0.9742 0.7077 0.113 Uiso 1 1 calc R . .
C4S C 0.2285(4) 1.00150(17) 0.81086(19) 0.0741(13) Uani 1 1 d . . .
H4S1 H 0.1840 1.0079 0.8318 0.111 Uiso 1 1 calc R . .
H4S2 H 0.2355 1.0282 0.7863 0.111 Uiso 1 1 calc R . .
H4S3 H 0.2790 0.9963 0.8383 0.111 Uiso 1 1 calc R . .
O2S O 1.0000 0.73287(16) 0.2500 0.0840(14) Uani 1 2 d S . .
N2S N 0.9788(5) 0.6583(3) 0.2306(4) 0.071(2) Uani 0.50 1 d P . .
C5S C 1.0248(5) 0.6920(3) 0.2620(4) 0.060(2) Uani 0.50 1 d P . .
C6S C 0.9046(4) 0.6739(3) 0.1917(3) 0.102(2) Uani 1 1 d . . .
C7S C 1.0000 0.6079(3) 0.2500 0.146(6) Uani 1 2 d S . .
O1W O 0.0000 0.8489(3) 0.7500 0.231(7) Uani 1 2 d S . .

loop_
_atom_site_aniso_label
_atom_site_aniso_U_11
_atom_site_aniso_U_22
_atom_site_aniso_U_33
_atom_site_aniso_U_23
_atom_site_aniso_U_13
_atom_site_aniso_U_12
Mn1A 0.0226(2) 0.0320(2) 0.0430(3) -0.00257(16) 0.00537(17) 0.00362(15)
O1A 0.0282(10) 0.0354(10) 0.0526(12) -0.0079(9) 0.0030(9) 0.0061(8)
O2A 0.0247(9) 0.0339(10) 0.0501(12) -0.0013(8) 0.0042(8) 0.0043(7)
O3A 0.0294(10) 0.0345(10) 0.0477(11) -0.0006(9) 0.0025(8) 0.0036(8)
N1A 0.0242(10) 0.0301(11) 0.0472(13) -0.0056(10) 0.0030(9) 0.0005(9)
N2A 0.0260(11) 0.0312(11) 0.0466(13) -0.0052(10) 0.0025(10) 0.0028(9)
N3A 0.0341(12) 0.0362(12) 0.0455(14) -0.0002(10) 0.0097(11) 0.0024(10)
N4A 0.0391(13) 0.0427(14) 0.0413(13) 0.0076(11) 0.0079(11) -0.0020(11)
C1A 0.0271(13) 0.0357(14) 0.0411(14) -0.0022(11) 0.0089(11) 0.0002(10)
C2A 0.0233(12) 0.0361(14) 0.0384(14) -0.0007(11) 0.0075(10) 0.0008(10)
C3A 0.0293(13) 0.0430(15) 0.0437(15) -0.0017(12) 0.0041(12) 0.0012(11)
C4A 0.0333(15) 0.0505(17) 0.0437(16) -0.0039(13) 0.0004(12) -0.0013(13)
C5A 0.0359(15) 0.0482(17) 0.0446(16) -0.0090(13) 0.0051(13) -0.0056(13)
C6A 0.0357(15) 0.0386(15) 0.0458(16) -0.0064(12) 0.0072(12) 0.0004(12)
C7A 0.0246(12) 0.0335(13) 0.0405(14) 0.0007(11) 0.0093(10) 0.0014(10)
C8A 0.0260(13) 0.0372(14) 0.0473(16) -0.0023(12) 0.0046(11) 0.0016(11)
C9A 0.0392(17) 0.0405(16) 0.062(2) -0.0068(15) -0.0090(15) 0.0024(13)
C10A 0.125(5) 0.084(3) 0.063(3) -0.013(3) -0.001(3) -0.016(3)
C11A 0.0437(17) 0.0370(15) 0.0544(18) -0.0031(13) 0.0157(14) 0.0027(13)
C12A 0.0411(16) 0.0330(14) 0.0571(18) 0.0029(13) 0.0088(14) 0.0014(12)
C13A 0.0351(15) 0.0470(17) 0.0493(17) 0.0050(14) 0.0067(13) 0.0018(13)
C14A 0.0422(17) 0.0447(16) 0.0495(18) -0.0028(14) 0.0128(14) 0.0017(13)
C15A 0.0393(16) 0.0384(15) 0.0535(18) 0.0014(13) 0.0144(14) 0.0026(12)
C16A 0.0413(17) 0.0511(18) 0.057(2) 0.0055(15) 0.0124(15) -0.0016(14)
C17A 0.0489(19) 0.060(2) 0.055(2) 0.0110(17) 0.0101(16) -0.0070(16)
C18A 0.0435(17) 0.0509(18) 0.0512(18) 0.0081(15) 0.0079(14) -0.0001(14)
C19A 0.087(3) 0.056(2) 0.0452(19) 0.0009(16) 0.0206(19) -0.004(2)
C20A 0.079(3) 0.0495(19) 0.0443(18) 0.0026(15) 0.0099(18) -0.0079(18)
C21A 0.0493(18) 0.0392(16) 0.0498(17) 0.0054(13) 0.0118(14) 0.0040(14)
C22A 0.054(2) 0.0423(17) 0.0535(19) 0.0077(14) 0.0127(16) 0.0004(15)
Mn2B 0.0256(2) 0.0311(2) 0.0419(3) -0.00159(16) 0.00826(17) 0.00191(15)
O1B 0.0411(12) 0.0409(11) 0.0475(12) -0.0008(9) 0.0137(9) -0.0053(9)
O2B 0.0343(10) 0.0388(11) 0.0435(11) -0.0073(8) 0.0140(9) 0.0015(8)
O3B 0.0336(10) 0.0371(10) 0.0399(10) -0.0064(8) 0.0106(8) -0.0016(8)
N1B 0.0270(11) 0.0342(12) 0.0435(13) -0.0033(10) 0.0146(9) 0.0001(9)
N2B 0.0281(11) 0.0357(12) 0.0392(12) -0.0042(10) 0.0124(9) 0.0004(9)
C1B 0.0290(13) 0.0454(16) 0.0419(15) 0.0074(12) 0.0075(11) 0.0062(12)
C2B 0.0290(13) 0.0394(14) 0.0386(14) 0.0026(11) 0.0094(11) 0.0068(11)
C3B 0.0358(15) 0.0463(16) 0.0421(15) 0.0041(13) 0.0126(12) 0.0086(12)
C4B 0.0423(17) 0.061(2) 0.0393(15) 0.0084(14) 0.0165(13) 0.0127(15)
C5B 0.0392(16) 0.065(2) 0.0473(17) 0.0155(16) 0.0168(14) 0.0038(15)
C6B 0.0367(16) 0.0538(18) 0.0485(17) 0.0105(14) 0.0110(13) 0.0004(14)
C7B 0.0276(12) 0.0357(14) 0.0390(14) -0.0022(11) 0.0086(11) 0.0060(10)
C8B 0.0292(13) 0.0348(14) 0.0422(15) -0.0025(11) 0.0103(11) 0.0037(11)
C9B 0.0370(15) 0.0426(15) 0.0436(15) -0.0082(12) 0.0168(12) -0.0039(12)
C10B 0.055(2) 0.0507(19) 0.0474(18) 0.0022(14) 0.0132(15) -0.0071(15)
O41B 0.0327(11) 0.0452(12) 0.0555(13) -0.0057(10) 0.0046(9) 0.0128(9)
N31B 0.0430(15) 0.0512(17) 0.0630(18) -0.0041(14) 0.0107(13) 0.0062(13)
C11B 0.0414(17) 0.0520(19) 0.0549(19) 0.0042(15) 0.0045(14) 0.0112(14)
C12B 0.051(2) 0.057(2) 0.093(3) 0.020(2) 0.023(2) 0.0033(18)
C13B 0.056(2) 0.056(2) 0.077(3) -0.0112(19) 0.014(2) 0.0130(18)
C14B 0.0444(19) 0.063(2) 0.068(2) 0.0017(19) 0.0126(17) -0.0098(17)
Mn3C 0.0256(2) 0.0350(2) 0.0390(2) -0.00403(16) 0.00913(17) 0.00301(15)
O1C 0.0267(9) 0.0405(11) 0.0453(11) -0.0028(9) 0.0116(8) 0.0045(8)
O2C 0.0242(9) 0.0350(10) 0.0530(12) 0.0012(9) 0.0110(8) 0.0036(8)
O3C 0.0346(10) 0.0416(11) 0.0408(11) -0.0002(9) 0.0115(8) 0.0029(8)
N1C 0.0247(11) 0.0260(10) 0.0513(14) -0.0010(9) 0.0130(10) 0.0052(8)
N2C 0.0251(11) 0.0389(13) 0.0439(13) 0.0000(10) 0.0060(10) 0.0053(9)
C1C 0.0261(13) 0.0335(13) 0.0446(15) -0.0023(11) 0.0074(11) 0.0028(10)
C2C 0.0258(13) 0.0341(13) 0.0492(16) -0.0003(12) 0.0083(11) 0.0022(10)
C3C 0.0311(14) 0.0427(16) 0.0551(18) 0.0030(14) 0.0105(13) 0.0053(12)
C4C 0.0390(16) 0.0531(19) 0.0552(19) 0.0100(15) 0.0106(14) 0.0054(14)
C5C 0.0381(16) 0.0490(18) 0.0564(19) 0.0086(15) 0.0052(14) 0.0066(14)
C6C 0.0287(14) 0.0443(16) 0.0511(17) -0.0018(13) 0.0088(12) 0.0074(12)
C7C 0.0259(12) 0.0326(13) 0.0478(15) -0.0037(11) 0.0099(11) 0.0025(10)
C8C 0.0330(14) 0.0384(14) 0.0375(14) -0.0043(11) 0.0045(11) 0.0031(11)
C9C 0.0360(15) 0.0494(17) 0.0436(16) 0.0043(13) 0.0054(12) 0.0076(13)
C10C 0.095(4) 0.106(4) 0.049(2) 0.006(2) 0.001(2) 0.039(3)
O1S 0.074(2) 0.112(3) 0.079(2) -0.030(2) 0.0237(18) -0.020(2)
N1S 0.064(2) 0.075(2) 0.0554(18) 0.0004(17) 0.0020(16) 0.0099(18)
C1S 0.061(3) 0.096(3) 0.052(2) -0.008(2) 0.0052(18) 0.019(2)
C2S 0.067(3) 0.151(6) 0.049(2) -0.002(3) 0.012(2) 0.022(3)
C3S 0.056(2) 0.093(3) 0.077(3) -0.001(3) 0.011(2) 0.005(2)
C4S 0.094(4) 0.067(3) 0.056(2) -0.001(2) -0.001(2) 0.013(2)
O2S 0.116(4) 0.050(2) 0.089(3) 0.000 0.029(3) 0.000
N2S 0.058(5) 0.055(4) 0.094(6) -0.008(4) -0.003(4) -0.006(3)
C5S 0.053(5) 0.050(4) 0.080(6) 0.000(4) 0.015(4) -0.006(3)
C6S 0.071(3) 0.125(5) 0.098(4) 0.030(4) -0.018(3) -0.020(3)
C7S 0.085(6) 0.049(4) 0.288(17) 0.000 -0.010(8) 0.000
O1W 0.179(11) 0.106(7) 0.42(2) 0.000 0.097(13) 0.000

loop_
_atom_type_symbol
_atom_type_description
_atom_type_scat_dispersion_real
_atom_type_scat_dispersion_imag
_atom_type_scat_source
C C 0.0033 0.0016 'International Tables Vol C Tables 4.2.6.8 and 6.1.1.4'
H H 0.0000 0.0000 'International Tables Vol C Tables 4.2.6.8 and 6.1.1.4'
N N 0.0061 0.0033 'International Tables Vol C Tables 4.2.6.8 and 6.1.1.4'
O O 0.0106 0.0060 'International Tables Vol C Tables 4.2.6.8 and 6.1.1.4'
Mn Mn 0.3368 0.7283 'International Tables Vol C Tables 4.2.6.8 and 6.1.1.4'

loop_
_geom_angle_atom_site_label_1
_geom_angle_atom_site_label_2
_geom_angle_atom_site_label_3
_geom_angle
_geom_angle_site_symmetry_1
_geom_angle_site_symmetry_3
_geom_angle_publ_flag
O1A Mn1A O3A 171.26(9) . . ?
O1A Mn1A N1A 90.99(10) . . ?
O3A Mn1A N1A 80.42(10) . . ?
O1A Mn1A O2C 97.43(9) . 5_656 ?
O3A Mn1A O2C 91.19(9) . 5_656 ?
N1A Mn1A O2C 171.55(10) . 5_656 ?
O1A Mn1A N2C 91.98(10) . 5_656 ?
O3A Mn1A N2C 88.80(9) . 5_656 ?
N1A Mn1A N2C 105.35(10) . 5_656 ?
O2C Mn1A N2C 75.19(9) 5_656 5_656 ?
O1A Mn1A N3A 88.75(10) . . ?
O3A Mn1A N3A 93.22(10) . . ?
N1A Mn1A N3A 92.72(10) . . ?
O2C Mn1A N3A 86.78(9) 5_656 . ?
N2C Mn1A N3A 161.89(9) 5_656 . ?
C1A O1A Mn1A 129.61(19) . . ?
C7A O2A Mn2B 120.40(18) . . ?
C8A O3A Mn1A 112.61(18) . . ?
C7A N1A N2A 114.1(2) . . ?
C7A N1A Mn1A 131.2(2) . . ?
N2A N1A Mn1A 114.46(17) . . ?
C8A N2A N1A 109.7(2) . . ?
C8A N2A Mn2B 139.6(2) . . ?
N1A N2A Mn2B 109.09(16) . . ?
C11A N3A C15A 116.9(3) . . ?
C11A N3A Mn1A 117.9(2) . . ?
C15A N3A Mn1A 125.1(2) . . ?
C20A N4A C21A 116.4(3) . . ?
C20A N4A Mn3C 118.5(2) . 4_546 ?
C21A N4A Mn3C 120.9(2) . 4_546 ?
O1A C1A C6A 117.1(3) . . ?
O1A C1A C2A 124.7(3) . . ?
C6A C1A C2A 118.2(3) . . ?
C3A C2A C1A 118.8(3) . . ?
C3A C2A C7A 117.7(3) . . ?
C1A C2A C7A 123.5(2) . . ?
C4A C3A C2A 121.6(3) . . ?
C3A C4A C5A 119.8(3) . . ?
C6A C5A C4A 120.0(3) . . ?
C5A C6A C1A 121.7(3) . . ?
O2A C7A N1A 121.3(3) . . ?
O2A C7A C2A 119.5(2) . . ?
N1A C7A C2A 119.2(2) . . ?
O3A C8A N2A 122.7(3) . . ?
O3A C8A C9A 118.1(3) . . ?
N2A C8A C9A 119.2(3) . . ?
C8A C9A C10A 110.4(4) . . ?
N3A C11A C12A 124.6(3) . . ?
C11A C12A C13A 119.0(3) . . ?
C14A C13A C12A 117.2(3) . . ?
C14A C13A C16A 122.1(3) . . ?
C12A C13A C16A 120.5(3) . . ?
C15A C14A C13A 119.2(3) . . ?
N3A C15A C14A 123.1(3) . . ?
C13A C16A C17A 108.0(3) . . ?
C18A C17A C16A 114.0(3) . . ?
C19A C18A C22A 117.0(3) . . ?
C19A C18A C17A 121.0(4) . . ?
C22A C18A C17A 121.9(3) . . ?
C18A C19A C20A 120.1(4) . . ?
N4A C20A C19A 122.9(4) . . ?
N4A C21A C22A 124.2(3) . . ?
C21A C22A C18A 119.2(3) . . ?
O1B Mn2B N1B 90.43(10) . . ?
O1B Mn2B O3B 169.76(10) . . ?
N1B Mn2B O3B 79.54(9) . . ?
O1B Mn2B O2A 95.98(10) . . ?
N1B Mn2B O2A 173.44(10) . . ?
O3B Mn2B O2A 94.01(9) . . ?
O1B Mn2B O41B 90.23(10) . . ?
N1B Mn2B O41B 93.86(10) . . ?
O3B Mn2B O41B 92.48(9) . . ?
O2A Mn2B O41B 87.53(9) . . ?
O1B Mn2B N2A 90.92(10) . . ?
N1B Mn2B N2A 103.75(10) . . ?
O3B Mn2B N2A 89.49(9) . . ?
O2A Mn2B N2A 74.83(9) . . ?
O41B Mn2B N2A 162.34(9) . . ?
C1B O1B Mn2B 128.4(2) . . ?
C7B O2B Mn3C 119.09(18) . . ?
C8B O3B Mn2B 113.24(18) . . ?
C7B N1B N2B 113.9(2) . . ?
C7B N1B Mn2B 130.3(2) . . ?
N2B N1B Mn2B 115.21(18) . . ?
C8B N2B N1B 108.9(2) . . ?
C8B N2B Mn3C 143.3(2) . . ?
N1B N2B Mn3C 107.67(16) . . ?
O1B C1B C2B 124.8(3) . . ?
O1B C1B C6B 117.3(3) . . ?
C2B C1B C6B 118.0(3) . . ?
C3B C2B C1B 119.8(3) . . ?
C3B C2B C7B 117.1(3) . . ?
C1B C2B C7B 123.0(3) . . ?
C4B C3B C2B 121.1(3) . . ?
C5B C4B C3B 118.8(3) . . ?
C6B C5B C4B 121.6(3) . . ?
C5B C6B C1B 120.8(3) . . ?
O2B C7B N1B 121.4(3) . . ?
O2B C7B C2B 118.9(3) . . ?
N1B C7B C2B 119.7(3) . . ?
O3B C8B N2B 122.5(3) . . ?
O3B C8B C9B 117.1(3) . . ?
N2B C8B C9B 120.3(3) . . ?
C8B C9B C10B 111.5(3) . . ?
C11B O41B Mn2B 130.9(2) . . ?
C11B N31B C13B 125.0(3) . . ?
C11B N31B C14B 117.6(3) . . ?
C13B N31B C14B 117.2(3) . . ?
O41B C11B N31B 121.2(4) . . ?
O41B C11B C12B 121.9(3) . . ?
N31B C11B C12B 116.9(3) . . ?
O1C Mn3C O3C 169.24(9) . . ?
O1C Mn3C N1C 90.72(10) . . ?
O3C Mn3C N1C 79.76(10) . . ?
O1C Mn3C O2B 99.36(9) . . ?
O3C Mn3C O2B 90.43(9) . . ?
N1C Mn3C O2B 169.53(9) . . ?
O1C Mn3C N2B 94.55(9) . . ?
O3C Mn3C N2B 92.37(9) . . ?
N1C Mn3C N2B 102.14(9) . . ?
O2B Mn3C N2B 74.41(9) . . ?
O1C Mn3C N4A 88.66(10) . 4_556 ?
O3C Mn3C N4A 88.50(10) . 4_556 ?
N1C Mn3C N4A 102.40(10) . 4_556 ?
O2B Mn3C N4A 80.80(9) . 4_556 ?
N2B Mn3C N4A 155.20(9) . 4_556 ?
C1C O1C Mn3C 129.39(17) . . ?
C7C O2C Mn1A 117.87(19) . 5_656 ?
C8C O3C Mn3C 112.89(19) . . ?
C7C N1C N2C 115.2(2) . . ?
C7C N1C Mn3C 129.9(2) . . ?
N2C N1C Mn3C 114.60(18) . . ?
C8C N2C N1C 110.1(2) . . ?
C8C N2C Mn1A 139.3(2) . 5_656 ?
N1C N2C Mn1A 107.83(17) . 5_656 ?
O1C C1C C6C 117.3(3) . . ?
O1C C1C C2C 123.8(3) . . ?
C6C C1C C2C 118.9(3) . . ?
C3C C2C C1C 118.8(3) . . ?
C3C C2C C7C 118.3(3) . . ?
C1C C2C C7C 122.8(3) . . ?
C4C C3C C2C 121.5(3) . . ?
C3C C4C C5C 119.2(3) . . ?
C4C C5C C6C 120.4(3) . . ?
C5C C6C C1C 121.0(3) . . ?
O2C C7C N1C 120.3(3) . . ?
O2C C7C C2C 119.3(3) . . ?
N1C C7C C2C 120.5(2) . . ?
N2C C8C O3C 122.6(3) . . ?
N2C C8C C9C 119.3(3) . . ?
O3C C8C C9C 118.1(3) . . ?
C8C C9C C10C 111.4(3) . . ?
C1S N1S C3S 119.8(4) . . ?
C1S N1S C4S 125.0(4) . . ?
C3S N1S C4S 115.1(4) . . ?
O1S C1S N1S 120.5(4) . . ?
O1S C1S C2S 122.4(5) . . ?
N1S C1S C2S 117.0(5) . . ?
C5S O2S C5S 42.7(8) . 2_755 ?
C5S N2S N2S 84.2(8) 2_755 2_755 ?
C5S N2S C5S 42.0(8) 2_755 . ?
N2S N2S C5S 45.9(5) 2_755 . ?
C5S N2S C6S 75.0(7) 2_755 . ?
N2S N2S C6S 154.4(11) 2_755 . ?
C5S N2S C6S 116.7(7) . . ?
C5S N2S C7S 152.4(10) 2_755 . ?
N2S N2S C7S 70.0(3) 2_755 . ?
C5S N2S C7S 115.2(6) . . ?
C6S N2S C7S 126.5(6) . . ?
C5S C5S N2S 91.9(7) 2_755 2_755 ?
C5S C5S O2S 68.7(4) 2_755 . ?
N2S C5S O2S 157.6(10) 2_755 . ?
C5S C5S N2S 46.2(5) 2_755 . ?
N2S C5S N2S 49.9(8) 2_755 . ?
O2S C5S N2S 114.0(7) . . ?
C5S C5S C6S 158.0(8) 2_755 2_755 ?
N2S C5S C6S 66.9(7) 2_755 2_755 ?
O2S C5S C6S 130.5(7) . 2_755 ?
N2S C5S C6S 115.3(7) . 2_755 ?
N2S C6S C5S 38.1(4) . 2_755 ?
N2S C7S N2S 40.0(6) 2_755 . ?

loop_
_geom_bond_atom_site_label_1
_geom_bond_atom_site_label_2
_geom_bond_distance
_geom_bond_site_symmetry_2
_geom_bond_publ_flag
Mn1A O1A 1.861(2) . ?
Mn1A O3A 1.930(2) . ?
Mn1A N1A 1.942(2) . ?
Mn1A O2C 1.992(2) 5_656 ?
Mn1A N2C 2.248(3) 5_656 ?
Mn1A N3A 2.287(3) . ?
O1A C1A 1.326(4) . ?
O2A C7A 1.282(3) . ?
O2A Mn2B 1.975(2) . ?
O3A C8A 1.304(4) . ?
N1A C7A 1.324(4) . ?
N1A N2A 1.415(3) . ?
N2A C8A 1.308(4) . ?
N2A Mn2B 2.250(2) . ?
N3A C11A 1.328(4) . ?
N3A C15A 1.345(4) . ?
N4A C20A 1.333(5) . ?
N4A C21A 1.335(4) . ?
N4A Mn3C 2.316(3) 4_546 ?
C1A C6A 1.404(4) . ?
C1A C2A 1.417(4) . ?
C2A C3A 1.409(4) . ?
C2A C7A 1.467(4) . ?
C3A C4A 1.375(4) . ?
C4A C5A 1.386(5) . ?
C5A C6A 1.382(5) . ?
C8A C9A 1.499(4) . ?
C9A C10A 1.537(7) . ?
C11A C12A 1.360(5) . ?
C12A C13A 1.404(5) . ?
C13A C14A 1.393(5) . ?
C13A C16A 1.505(5) . ?
C14A C15A 1.385(5) . ?
C16A C17A 1.535(5) . ?
C17A C18A 1.510(5) . ?
C18A C19A 1.379(6) . ?
C18A C22A 1.382(5) . ?
C19A C20A 1.388(5) . ?
C21A C22A 1.379(5) . ?
Mn2B O1B 1.871(2) . ?
Mn2B N1B 1.938(3) . ?
Mn2B O3B 1.940(2) . ?
Mn2B O41B 2.201(2) . ?
O1B C1B 1.331(4) . ?
O2B C7B 1.284(4) . ?
O2B Mn3C 1.975(2) . ?
O3B C8B 1.296(4) . ?
N1B C7B 1.328(4) . ?
N1B N2B 1.420(3) . ?
N2B C8B 1.310(4) . ?
N2B Mn3C 2.274(2) . ?
C1B C2B 1.409(4) . ?
C1B C6B 1.410(4) . ?
C2B C3B 1.404(4) . ?
C2B C7B 1.470(4) . ?
C3B C4B 1.388(5) . ?
C4B C5B 1.378(6) . ?
C5B C6B 1.378(5) . ?
C8B C9B 1.503(4) . ?
C9B C10B 1.534(5) . ?
O41B C11B 1.238(4) . ?
N31B C11B 1.328(5) . ?
N31B C13B 1.457(5) . ?
N31B C14B 1.466(5) . ?
C11B C12B 1.521(5) . ?
Mn3C O1C 1.862(2) . ?
Mn3C O3C 1.932(2) . ?
Mn3C N1C 1.943(2) . ?
Mn3C N4A 2.316(3) 4_556 ?
O1C C1C 1.341(4) . ?
O2C C7C 1.288(3) . ?
O2C Mn1A 1.992(2) 5_656 ?
O3C C8C 1.295(4) . ?
N1C C7C 1.343(4) . ?
N1C N2C 1.402(3) . ?
N2C C8C 1.293(4) . ?
N2C Mn1A 2.248(3) 5_656 ?
C1C C6C 1.402(4) . ?
C1C C2C 1.413(4) . ?
C2C C3C 1.413(5) . ?
C2C C7C 1.475(4) . ?
C3C C4C 1.385(5) . ?
C4C C5C 1.392(5) . ?
C5C C6C 1.392(5) . ?
C8C C9C 1.504(4) . ?
C9C C10C 1.524(5) . ?
O1S C1S 1.252(6) . ?
N1S C1S 1.320(7) . ?
N1S C3S 1.452(6) . ?
N1S C4S 1.462(6) . ?
C1S C2S 1.504(6) . ?
O2S C5S 1.259(9) . ?
O2S C5S 1.259(9) 2_755 ?
N2S C5S 0.988(10) 2_755 ?
N2S N2S 1.054(15) 2_755 ?
N2S C5S 1.370(10) . ?
N2S C6S 1.475(9) . ?
N2S C7S 1.539(11) . ?
C5S C5S 0.916(17) 2_755 ?
C5S N2S 0.989(10) 2_755 ?
C5S C6S 1.549(10) 2_755 ?
C6S C5S 1.549(10) 2_755 ?
C7S N2S 1.539(11) 2_755 ?
